data_2236202
loop_
_publ_author_name
'Tinguiano, Daniel'
'Thiam, Ibrahima Elhadj'
'Dieng, Moussa'
'Gaye, Mohamed'
'Retailleau, Pascal'

_publ_section_title
;
 Dichlorido[2-(pyridin-2-yl)-<i>N</i>-(pyridin-2-ylmethylidene)ethanamine-\k^3^<i>N</i>,<i>N</i>',<i>N</i>'']manganese(II)
 monohydrate
;
_journal_coeditor_code FK2065
_journal_issue 10
_journal_name_full 'Acta Crystallographica Section E'
_journal_page_first m1250
_journal_paper_doi 10.1107/S1600536812037877
_journal_volume 68
_journal_year 2012
_chemical_formula_iupac '[Mn Cl2 (C13 H13 N3)], H2 O'
_chemical_formula_moiety 'C13 H13 Cl2 Mn N3, H2 O'
_chemical_formula_sum 'C13 H15 Cl2 Mn N3 O'
_chemical_formula_weight 355.12
_chemical_name_systematic
;
Dichlorido[2-(pyridin-2-yl)-<i>N</i>-(pyridin-2-ylmethylidene)ethanamine-
\k^3^<i>N</i>,<i>N</i>',<i>N</i>'']manganese(II) monohydrate
;
_space_group_IT_number 15
_symmetry_cell_setting monoclinic
_symmetry_space_group_name_Hall '-C 2yc'
_symmetry_space_group_name_H-M 'C 1 2/c 1'
_atom_sites_solution_hydrogens difmap
_atom_sites_solution_primary direct
_atom_sites_solution_secondary difmap
_audit_creation_method SHELXL-97
_cell_angle_alpha 90.00
_cell_angle_beta 94.009(2)
_cell_angle_gamma 90.00
_cell_formula_units_Z 8
_cell_length_a 19.173(3)
_cell_length_b 8.8260(10)
_cell_length_c 18.088(2)
_cell_measurement_reflns_used 4419
_cell_measurement_temperature 293(2)
_cell_measurement_theta_max 25.350
_cell_measurement_theta_min 0.407
_cell_volume 3053.4(7)
_computing_cell_refinement '<i>CrystalClear-SM Expert</i> (Rigaku, 2009)'
_computing_data_collection '<i>CrystalClear-SM Expert</i> (Rigaku, 2009)'
_computing_data_reduction '<i>CrystalClear-SM Expert</i> (Rigaku, 2009)'
_computing_molecular_graphics 'PLATON (Spek, 2009)'
_computing_publication_material 'SHELXL97 (Sheldrick, 2008)'
_computing_structure_refinement 'SHELXL97 (Sheldrick, 2008) and <i>CRYSTALBUILDER</i> (Welter, 2006)'
_computing_structure_solution 'SHELXS97 (Sheldrick, 2008)'
_diffrn_ambient_temperature 293(2)
_diffrn_detector_area_resol_mean 9
_diffrn_measured_fraction_theta_full 0.995
_diffrn_measured_fraction_theta_max 0.995
_diffrn_measurement_device_type 'Nonius KappaCCD'
_diffrn_measurement_method 'phi and omega scans'
_diffrn_radiation_monochromator graphite
_diffrn_radiation_type MoK\a
_diffrn_radiation_wavelength 0.71070
_diffrn_reflns_av_R_equivalents 0.0580
_diffrn_reflns_av_sigmaI/netI 0.0491
_diffrn_reflns_limit_h_max 20
_diffrn_reflns_limit_h_min -22
_diffrn_reflns_limit_k_max 10
_diffrn_reflns_limit_k_min -10
_diffrn_reflns_limit_l_max 20
_diffrn_reflns_limit_l_min -21
_diffrn_reflns_number 13865
_diffrn_reflns_theta_full 25.30
_diffrn_reflns_theta_max 25.30
_diffrn_reflns_theta_min 2.99
_diffrn_standards_number 0
_exptl_absorpt_coefficient_mu 1.212
_exptl_absorpt_correction_T_max 0.79
_exptl_absorpt_correction_T_min 0.69
_exptl_absorpt_correction_type multi-scan
_exptl_absorpt_process_details '[SCALEPACK in <i>CrystalClear-SM Expert</i> (Rigaku, 2009)]'
_exptl_crystal_colour brown
_exptl_crystal_density_diffrn 1.545
_exptl_crystal_density_method 'not measured'
_exptl_crystal_description block
_exptl_crystal_F_000 1448
_exptl_crystal_size_max 0.26
_exptl_crystal_size_mid 0.24
_exptl_crystal_size_min 0.20
_refine_diff_density_max 0.487
_refine_diff_density_min -0.432
_refine_ls_extinction_method none
_refine_ls_goodness_of_fit_ref 1.024
_refine_ls_hydrogen_treatment constr
_refine_ls_matrix_type full
_refine_ls_number_parameters 181
_refine_ls_number_reflns 2773
_refine_ls_number_restraints 0
_refine_ls_restrained_S_all 1.024
_refine_ls_R_factor_all 0.0692
_refine_ls_R_factor_gt 0.0437
_refine_ls_shift/su_max 0.000
_refine_ls_shift/su_mean 0.000
_refine_ls_structure_factor_coef Fsqd
_refine_ls_weighting_details 'calc w=1/[\s^2^(Fo^2^)+(0.0548P)^2^+3.8894P] where P=(Fo^2^+2Fc^2^)/3'
_refine_ls_weighting_scheme calc
_refine_ls_wR_factor_gt 0.0998
_refine_ls_wR_factor_ref 0.1126
_reflns_number_gt 2039
_reflns_number_total 2774
_reflns_threshold_expression I>2sigma(I)
_cod_data_source_file fk2065.cif
_cod_data_source_block I
_cod_original_sg_symbol_H-M 'C 2/c'
_cod_database_code 2236202
_cod_database_fobs_code 2236202

loop_
_symmetry_equiv_pos_as_xyz
'x, y, z'
'-x, y, -z+1/2'
'x+1/2, y+1/2, z'
'-x+1/2, y+1/2, -z+1/2'
'-x, -y, -z'
'x, -y, z-1/2'
'-x+1/2, -y+1/2, -z'
'x+1/2, -y+1/2, z-1/2'

loop_
_atom_site_type_symbol
_atom_site_label
_atom_site_fract_x
_atom_site_fract_y
_atom_site_fract_z
_atom_site_U_iso_or_equiv
_atom_site_adp_type
_atom_site_calc_flag
_atom_site_refinement_flags
_atom_site_occupancy
_atom_site_symmetry_multiplicity
Mn Mn1 0.08475(2) 0.08118(6) 0.45536(3) 0.04179(19) Uani d . 1 1
Cl Cl1 0.17062(4) 0.04014(11) 0.36281(5) 0.0530(3) Uani d . 1 1
Cl Cl2 0.01984(4) -0.15558(10) 0.44268(5) 0.0488(3) Uani d . 1 1
N N1 0.16088(13) 0.0210(3) 0.55189(15) 0.0442(7) Uani d . 1 1
N N2 0.11199(14) 0.3215(3) 0.48114(17) 0.0486(7) Uani d . 1 1
N N3 0.01099(13) 0.2207(3) 0.38141(15) 0.0416(7) Uani d . 1 1
C C1 0.18382(19) -0.1219(4) 0.5525(2) 0.0543(9) Uani d . 1 1
H H1 0.1642 -0.1882 0.5169 0.065 Uiso calc R 1 1
C C2 0.2348(2) -0.1764(5) 0.6028(3) 0.0664(11) Uani d . 1 1
H H2 0.2492 -0.2770 0.6018 0.080 Uiso calc R 1 1
C C3 0.2634(2) -0.0776(5) 0.6541(3) 0.0781(14) Uani d . 1 1
H H3 0.2984 -0.1096 0.6888 0.094 Uiso calc R 1 1
C C4 0.2405(2) 0.0689(5) 0.6543(3) 0.0713(12) Uani d . 1 1
H H4 0.2597 0.1362 0.6896 0.086 Uiso calc R 1 1
C C5 0.18906(16) 0.1179(4) 0.6027(2) 0.0465(8) Uani d . 1 1
C C6 0.16231(18) 0.2766(4) 0.6053(2) 0.0556(10) Uani d . 1 1
H H6A 0.1888 0.3293 0.6451 0.067 Uiso calc R 1 1
H H6B 0.1141 0.2727 0.6182 0.067 Uiso calc R 1 1
C C7 0.16495(18) 0.3695(5) 0.5364(2) 0.0565(10) Uani d . 1 1
H H7A 0.1580 0.4754 0.5481 0.068 Uiso calc R 1 1
H H7B 0.2107 0.3593 0.5171 0.068 Uiso calc R 1 1
C C8 0.07445(18) 0.4208(4) 0.4444(2) 0.0515(9) Uani d . 1 1
H H8 0.0822 0.5235 0.4529 0.062 Uiso calc R 1 1
C C9 0.01888(16) 0.3713(4) 0.38865(19) 0.0433(8) Uani d . 1 1
C C10 -0.02351(19) 0.4727(4) 0.3488(2) 0.0554(10) Uani d . 1 1
H H10 -0.0168 0.5765 0.3546 0.066 Uiso calc R 1 1
C C11 -0.0758(2) 0.4180(5) 0.3002(2) 0.0597(10) Uani d . 1 1
H H11 -0.1053 0.4843 0.2731 0.072 Uiso calc R 1 1
C C12 -0.08389(19) 0.2653(5) 0.2925(2) 0.0572(10) Uani d . 1 1
H H12 -0.1187 0.2259 0.2597 0.069 Uiso calc R 1 1
C C13 -0.03961(17) 0.1700(4) 0.33402(19) 0.0476(8) Uani d . 1 1
H H13 -0.0455 0.0659 0.3286 0.057 Uiso calc R 1 1
O O1W 0.08035(19) 0.2122(4) 0.76769(19) 0.0981(11) Uani d . 1 1

loop_
_atom_site_aniso_label
_atom_site_aniso_U_11
_atom_site_aniso_U_22
_atom_site_aniso_U_33
_atom_site_aniso_U_12
_atom_site_aniso_U_13
_atom_site_aniso_U_23
Mn1 0.0446(3) 0.0303(3) 0.0486(3) -0.0041(2) -0.0107(2) 0.0010(2)
Cl1 0.0494(5) 0.0530(6) 0.0562(6) 0.0021(4) 0.0006(4) 0.0027(4)
Cl2 0.0553(5) 0.0368(5) 0.0541(5) -0.0117(4) 0.0031(4) -0.0055(4)
N1 0.0427(15) 0.0465(18) 0.0425(17) 0.0020(13) -0.0028(12) 0.0024(14)
N2 0.0428(15) 0.0470(19) 0.0566(19) -0.0089(13) 0.0068(13) -0.0112(15)
N3 0.0437(15) 0.0407(17) 0.0400(16) 0.0006(12) -0.0002(12) 0.0004(13)
C1 0.059(2) 0.045(2) 0.057(2) 0.0075(17) -0.0052(17) -0.0016(18)
C2 0.068(2) 0.049(3) 0.080(3) 0.0153(19) -0.008(2) 0.010(2)
C3 0.072(3) 0.073(3) 0.084(3) 0.010(2) -0.036(2) 0.011(3)
C4 0.067(3) 0.073(3) 0.070(3) -0.001(2) -0.027(2) -0.007(2)
C5 0.0398(18) 0.050(2) 0.048(2) -0.0010(15) -0.0028(15) 0.0024(18)
C6 0.046(2) 0.054(2) 0.066(3) -0.0038(16) -0.0080(17) -0.006(2)
C7 0.047(2) 0.055(2) 0.067(3) -0.0068(17) 0.0008(17) -0.013(2)
C8 0.055(2) 0.035(2) 0.064(3) 0.0050(15) -0.0012(18) -0.0003(18)
C9 0.0438(18) 0.0358(19) 0.050(2) 0.0047(14) -0.0014(15) -0.0023(16)
C10 0.060(2) 0.042(2) 0.062(3) 0.0116(17) -0.0054(18) -0.0003(19)
C11 0.057(2) 0.067(3) 0.053(2) 0.0220(19) -0.0087(17) 0.003(2)
C12 0.049(2) 0.071(3) 0.050(2) 0.0048(18) -0.0077(17) -0.005(2)
C13 0.0491(19) 0.047(2) 0.046(2) -0.0033(16) -0.0023(15) -0.0049(17)
O1W 0.115(3) 0.091(3) 0.087(2) 0.012(2) -0.001(2) 0.023(2)

loop_
_atom_type_symbol
_atom_type_description
_atom_type_scat_dispersion_real
_atom_type_scat_dispersion_imag
_atom_type_scat_source
C C 0.0033 0.0016 'International Tables Vol C Tables 4.2.6.8 and 6.1.1.4'
H H 0.0000 0.0000 'International Tables Vol C Tables 4.2.6.8 and 6.1.1.4'
N N 0.0061 0.0033 'International Tables Vol C Tables 4.2.6.8 and 6.1.1.4'
O O 0.0106 0.0060 'International Tables Vol C Tables 4.2.6.8 and 6.1.1.4'
Cl Cl 0.1484 0.1585 'International Tables Vol C Tables 4.2.6.8 and 6.1.1.4'
Mn Mn 0.3368 0.7283 'International Tables Vol C Tables 4.2.6.8 and 6.1.1.4'

loop_
_geom_angle_atom_site_label_1
_geom_angle_atom_site_label_2
_geom_angle_atom_site_label_3
_geom_angle
N2 Mn1 N3 74.40(11)
N2 Mn1 N1 86.14(11)
N3 Mn1 N1 159.28(11)
N2 Mn1 Cl2 161.52(8)
N3 Mn1 Cl2 96.78(7)
N1 Mn1 Cl2 99.75(8)
N2 Mn1 Cl1 97.16(8)
N3 Mn1 Cl1 95.69(7)
N1 Mn1 Cl1 93.70(7)
Cl2 Mn1 Cl1 99.89(4)
C1 N1 C5 118.7(3)
C1 N1 Mn1 115.0(2)
C5 N1 Mn1 126.0(2)
C8 N2 C7 120.0(3)
C8 N2 Mn1 115.2(2)
C7 N2 Mn1 124.8(3)
C13 N3 C9 118.0(3)
C13 N3 Mn1 127.0(2)
C9 N3 Mn1 115.0(2)
N1 C1 C2 123.7(4)
N1 C1 H1 118.2
C2 C1 H1 118.2
C3 C2 C1 117.4(4)
C3 C2 H2 121.3
C1 C2 H2 121.3
C2 C3 C4 119.6(4)
C2 C3 H3 120.2
C4 C3 H3 120.2
C3 C4 C5 120.7(4)
C3 C4 H4 119.6
C5 C4 H4 119.6
N1 C5 C4 119.9(4)
N1 C5 C6 119.8(3)
C4 C5 C6 120.3(3)
C5 C6 C7 117.2(3)
C5 C6 H6A 108.0
C7 C6 H6A 108.0
C5 C6 H6B 108.0
C7 C6 H6B 108.0
H6A C6 H6B 107.2
N2 C7 C6 110.8(3)
N2 C7 H7A 109.5
C6 C7 H7A 109.5
N2 C7 H7B 109.5
C6 C7 H7B 109.5
H7A C7 H7B 108.1
N2 C8 C9 120.0(3)
N2 C8 H8 120.0
C9 C8 H8 120.0
N3 C9 C10 122.2(3)
N3 C9 C8 115.4(3)
C10 C9 C8 122.3(3)
C11 C10 C9 118.9(4)
C11 C10 H10 120.5
C9 C10 H10 120.5
C12 C11 C10 119.1(4)
C12 C11 H11 120.5
C10 C11 H11 120.5
C11 C12 C13 119.1(4)
C11 C12 H12 120.5
C13 C12 H12 120.5
N3 C13 C12 122.7(3)
N3 C13 H13 118.6
C12 C13 H13 118.6

loop_
_geom_bond_atom_site_label_1
_geom_bond_atom_site_label_2
_geom_bond_distance
Mn1 N2 2.226(3)
Mn1 N3 2.245(3)
Mn1 N1 2.259(3)
Mn1 Cl2 2.4348(10)
Mn1 Cl1 2.4554(11)
N1 C1 1.336(5)
N1 C5 1.341(4)
N2 C8 1.288(5)
N2 C7 1.438(4)
N3 C13 1.327(4)
N3 C9 1.343(4)
C1 C2 1.376(5)
C1 H1 0.9300
C2 C3 1.360(6)
C2 H2 0.9300
C3 C4 1.366(6)
C3 H3 0.9300
C4 C5 1.379(5)
C4 H4 0.9300
C5 C6 1.494(5)
C6 C7 1.495(5)
C6 H6A 0.9700
C6 H6B 0.9700
C7 H7A 0.9700
C7 H7B 0.9700
C8 C9 1.481(5)
C8 H8 0.9300
C9 C10 1.378(5)
C10 C11 1.373(5)
C10 H10 0.9300
C11 C12 1.363(5)
C11 H11 0.9300
C12 C13 1.380(5)
C12 H12 0.9300
C13 H13 0.9300

loop_
_geom_torsion_atom_site_label_1
_geom_torsion_atom_site_label_2
_geom_torsion_atom_site_label_3
_geom_torsion_atom_site_label_4
_geom_torsion
N2 Mn1 N1 C1 -160.9(3)
N3 Mn1 N1 C1 179.2(3)
Cl2 Mn1 N1 C1 36.8(2)
Cl1 Mn1 N1 C1 -63.9(2)
N2 Mn1 N1 C5 12.3(3)
N3 Mn1 N1 C5 -7.6(5)
Cl2 Mn1 N1 C5 -150.0(3)
Cl1 Mn1 N1 C5 109.3(3)
N3 Mn1 N2 C8 0.7(2)
N1 Mn1 N2 C8 -172.1(3)
Cl2 Mn1 N2 C8 -62.6(4)
Cl1 Mn1 N2 C8 94.7(2)
N3 Mn1 N2 C7 178.0(3)
N1 Mn1 N2 C7 5.2(3)
Cl2 Mn1 N2 C7 114.7(3)
Cl1 Mn1 N2 C7 -88.0(3)
N2 Mn1 N3 C13 -178.1(3)
N1 Mn1 N3 C13 -157.4(3)
Cl2 Mn1 N3 C13 -14.7(3)
Cl1 Mn1 N3 C13 86.0(3)
N2 Mn1 N3 C9 -0.1(2)
N1 Mn1 N3 C9 20.5(4)
Cl2 Mn1 N3 C9 163.3(2)
Cl1 Mn1 N3 C9 -96.0(2)
C5 N1 C1 C2 0.4(6)
Mn1 N1 C1 C2 174.1(3)
N1 C1 C2 C3 -0.6(7)
C1 C2 C3 C4 0.7(7)
C2 C3 C4 C5 -0.6(8)
C1 N1 C5 C4 -0.2(5)
Mn1 N1 C5 C4 -173.2(3)
C1 N1 C5 C6 -177.5(3)
Mn1 N1 C5 C6 9.5(5)
C3 C4 C5 N1 0.3(7)
C3 C4 C5 C6 177.6(4)
N1 C5 C6 C7 -57.7(4)
C4 C5 C6 C7 125.1(4)
C8 N2 C7 C6 135.2(4)
Mn1 N2 C7 C6 -42.0(4)
C5 C6 C7 N2 73.8(4)
C7 N2 C8 C9 -178.7(3)
Mn1 N2 C8 C9 -1.2(4)
C13 N3 C9 C10 0.0(5)
Mn1 N3 C9 C10 -178.2(3)
C13 N3 C9 C8 177.8(3)
Mn1 N3 C9 C8 -0.4(4)
N2 C8 C9 N3 1.1(5)
N2 C8 C9 C10 178.9(3)
N3 C9 C10 C11 0.3(5)
C8 C9 C10 C11 -177.3(3)
C9 C10 C11 C12 -0.6(6)
C10 C11 C12 C13 0.5(6)
C9 N3 C13 C12 -0.1(5)
Mn1 N3 C13 C12 177.9(3)
C11 C12 C13 N3 -0.2(6)
